data_2212426
loop_
_publ_author_name
'Shi, Ai-E'
'Li, Bai-Yan'
'Hou, Guang-Feng'
'Gao, Jin-Sheng'

_publ_section_title
;<i>trans</i>-Tetraaquabis(2,6-dimethylpyridinium-3,5-dicarboxylato)copper(II)
 tetrahydrate
;
_journal_coeditor_code YA2038
_journal_issue 2
_journal_name_full 'Acta Crystallographica Section E'
_journal_page_first m471
_journal_page_last m473
_journal_paper_doi 10.1107/S1600536807000669
_journal_volume 63
_journal_year 2007
_chemical_formula_iupac '[Cu (C9 H8 N O4)2 (H2 O)4] , 4H2 O'
_chemical_formula_moiety 'C18 H24 Cu N2 O12 , 4H2 O'
_chemical_formula_sum 'C18 H32 Cu N2 O16'
_chemical_formula_weight 596.01
_chemical_name_systematic
;
trans-Tetraaquabis(2,6-dimethylpyridinium-3,5-dicarboxylato)copper(II)
tetrahydrate
;
_space_group_IT_number 2
_symmetry_cell_setting triclinic
_symmetry_space_group_name_Hall '-P 1'
_symmetry_space_group_name_H-M 'P -1'
_atom_sites_solution_hydrogens geom
_atom_sites_solution_primary direct
_atom_sites_solution_secondary difmap
_cell_angle_alpha 111.22(3)
_cell_angle_beta 102.55(3)
_cell_angle_gamma 96.83(3)
_cell_formula_units_Z 1
_cell_length_a 6.867(5)
_cell_length_b 9.203(6)
_cell_length_c 11.108(8)
_cell_measurement_reflns_used 5849
_cell_measurement_temperature 291(2)
_cell_measurement_theta_max 27.5
_cell_measurement_theta_min 3.1
_cell_volume 623.5(8)
_computing_cell_refinement RAPID-AUTO
_computing_data_collection 'RAPID-AUTO (Rigaku, 1998)'
_computing_data_reduction 'CrystalStructure (Rigaku/MSC, 2002)'
_computing_molecular_graphics 'SHELXTL (Sheldrick, 1997b)'
_computing_publication_material SHELXL97
_computing_structure_refinement 'SHELXL97 (Sheldrick, 1997a)'
_computing_structure_solution 'SHELXS97 (Sheldrick, 1997a)'
_diffrn_ambient_temperature 291(2)
_diffrn_measured_fraction_theta_full 0.992
_diffrn_measured_fraction_theta_max 0.992
_diffrn_measurement_device_type 'Rigaku R-AXIS RAPID'
_diffrn_measurement_method \w
_diffrn_radiation_monochromator graphite
_diffrn_radiation_source 'fine-focus sealed tube'
_diffrn_radiation_type MoK\a
_diffrn_radiation_wavelength 0.71073
_diffrn_reflns_av_R_equivalents 0.024
_diffrn_reflns_av_sigmaI/netI 0.029
_diffrn_reflns_limit_h_max 8
_diffrn_reflns_limit_h_min -8
_diffrn_reflns_limit_k_max 11
_diffrn_reflns_limit_k_min -9
_diffrn_reflns_limit_l_max 14
_diffrn_reflns_limit_l_min -14
_diffrn_reflns_number 6158
_diffrn_reflns_theta_full 27.5
_diffrn_reflns_theta_max 27.5
_diffrn_reflns_theta_min 3.1
_diffrn_standards_decay_% 0
_diffrn_standards_interval_count 0
_diffrn_standards_interval_time 0
_diffrn_standards_number 0
_exptl_absorpt_coefficient_mu 0.96
_exptl_absorpt_correction_T_max 0.806
_exptl_absorpt_correction_T_min 0.728
_exptl_absorpt_correction_type multi-scan
_exptl_absorpt_process_details '(ABSCOR; Higashi, 1995)'
_exptl_crystal_colour blue
_exptl_crystal_density_diffrn 1.587
_exptl_crystal_density_method 'not measured'
_exptl_crystal_description block
_exptl_crystal_F_000 311
_exptl_crystal_size_max 0.36
_exptl_crystal_size_mid 0.33
_exptl_crystal_size_min 0.24
_refine_diff_density_max 0.38
_refine_diff_density_min -0.41
_refine_ls_extinction_coef 0.068(7)
_refine_ls_extinction_expression Fc^*^=kFc[1+0.001xFc^2^\l^3^/sin(2\q)]^-1/4^
_refine_ls_extinction_method 'SHELXL97 (Sheldrick, 1997a)'
_refine_ls_goodness_of_fit_ref 1.20
_refine_ls_hydrogen_treatment mixed
_refine_ls_matrix_type full
_refine_ls_number_parameters 176
_refine_ls_number_reflns 2823
_refine_ls_number_restraints 0
_refine_ls_restrained_S_all 1.20
_refine_ls_R_factor_all 0.032
_refine_ls_R_factor_gt 0.029
_refine_ls_shift/su_max 0.000
_refine_ls_shift/su_mean 0.000
_refine_ls_structure_factor_coef Fsqd
_refine_ls_weighting_details 'calc w = 1/[\s^2^(Fo^2^)+(0.0565P)^2^+0.2023P] where P=(Fo^2^+2Fc^2^)/3'
_refine_ls_weighting_scheme calc
_refine_ls_wR_factor_gt 0.092
_refine_ls_wR_factor_ref 0.102
_reflns_number_gt 2653
_reflns_number_total 2823
_reflns_threshold_expression I>2\s(I)
_cod_data_source_file ya2038.cif
_cod_data_source_block I
_cod_original_cell_volume 623.6(8)
_cod_database_code 2212426
_cod_database_fobs_code 2212426

loop_
_symmetry_equiv_pos_as_xyz
'x, y, z'
'-x, -y, -z'

loop_
_atom_site_type_symbol
_atom_site_label
_atom_site_fract_x
_atom_site_fract_y
_atom_site_fract_z
_atom_site_U_iso_or_equiv
_atom_site_adp_type
_atom_site_calc_flag
_atom_site_refinement_flags
_atom_site_occupancy
C C1 0.7026(3) 0.0160(2) -0.18538(18) 0.0226(4) Uani d . 1
C C2 0.7113(3) -0.0844(2) -0.11700(17) 0.0201(3) Uani d . 1
C C3 0.7557(3) -0.0149(2) 0.02240(17) 0.0204(3) Uani d . 1
H H1 0.7634 -0.0807 0.0693 0.024 Uiso calc R 1
C C4 0.7890(3) 0.1489(2) 0.09460(16) 0.0198(3) Uani d . 1
C C5 0.7716(3) 0.2461(2) 0.02373(18) 0.0229(4) Uani d . 1
C C6 0.6676(3) -0.2656(2) -0.18583(18) 0.0238(4) Uani d . 1
C C7 0.8415(3) 0.2121(2) 0.24715(17) 0.0226(4) Uani d . 1
C C8 0.6694(4) -0.0314(2) -0.33322(19) 0.0338(5) Uani d . 1
H H3 0.6886 0.0627 -0.3516 0.051 Uiso calc R 1
H H4 0.5329 -0.0931 -0.3805 0.051 Uiso calc R 1
H H5 0.7655 -0.0941 -0.3625 0.051 Uiso calc R 1
C C9 0.7902(4) 0.4225(2) 0.0801(2) 0.0355(5) Uani d . 1
H H6 0.9282 0.4745 0.1336 0.053 Uiso calc R 1
H H7 0.6990 0.4496 0.1351 0.053 Uiso calc R 1
H H8 0.7554 0.4569 0.0077 0.053 Uiso calc R 1
Cu Cu1 1.0000 0.5000 0.5000 0.02310(14) Uani d S 1
H H2 0.721(4) 0.238(3) -0.155(3) 0.030(6) Uiso d . 1
N N1 0.7305(3) 0.17435(19) -0.11146(15) 0.0235(3) Uani d . 1
O O1 0.5859(2) -0.32736(17) -0.31041(14) 0.0317(3) Uani d . 1
O O2 0.7127(3) -0.33730(18) -0.11309(16) 0.0450(5) Uani d . 1
O O3 0.9165(2) 0.35907(16) 0.30890(13) 0.0293(3) Uani d . 1
O O4 0.8096(3) 0.11446(18) 0.29722(14) 0.0387(4) Uani d . 1
O O5 1.1192(3) 0.71981(19) 0.43339(15) 0.0375(4) Uani d . 1
H H9 1.1630 0.7879 0.5144 0.056 Uiso d R 1
H H10 1.0155 0.7392 0.3891 0.056 Uiso d R 1
O O6 0.7361(2) 0.56077(18) 0.47725(14) 0.0319(3) Uani d . 1
H H11 0.6404 0.4837 0.4195 0.048 Uiso d R 1
H H12 0.7001 0.5998 0.5489 0.048 Uiso d R 1
O O7 0.3578(3) 0.65353(17) 0.26093(15) 0.0354(4) Uani d . 1
H H13 0.3389 0.5542 0.2137 0.053 Uiso d R 1
H H14 0.3028 0.6655 0.3245 0.053 Uiso d R 1
O O8 0.7843(4) 0.8023(3) 0.3060(3) 0.0780(8) Uani d . 1
H H15 0.6699 0.7623 0.3112 0.117 Uiso d R 1
H H16 0.7829 0.8950 0.3072 0.117 Uiso d R 1

loop_
_atom_site_aniso_label
_atom_site_aniso_U_11
_atom_site_aniso_U_22
_atom_site_aniso_U_33
_atom_site_aniso_U_12
_atom_site_aniso_U_13
_atom_site_aniso_U_23
C1 0.0275(9) 0.0185(8) 0.0177(8) 0.0032(7) 0.0058(7) 0.0035(7)
C2 0.0231(8) 0.0157(8) 0.0169(8) 0.0025(6) 0.0047(6) 0.0023(6)
C3 0.0236(8) 0.0180(8) 0.0163(8) 0.0032(6) 0.0045(6) 0.0042(6)
C4 0.0232(8) 0.0181(8) 0.0139(7) 0.0033(6) 0.0036(6) 0.0028(6)
C5 0.0280(9) 0.0169(8) 0.0181(8) 0.0035(7) 0.0048(7) 0.0020(6)
C6 0.0301(9) 0.0157(8) 0.0210(8) 0.0038(7) 0.0091(7) 0.0015(7)
C7 0.0261(8) 0.0207(8) 0.0153(8) 0.0053(7) 0.0040(7) 0.0019(6)
C8 0.0586(14) 0.0235(10) 0.0164(9) 0.0060(9) 0.0101(9) 0.0061(7)
C9 0.0600(14) 0.0157(9) 0.0261(9) 0.0080(9) 0.0095(9) 0.0048(7)
Cu1 0.0287(2) 0.01893(19) 0.01262(18) 0.00041(12) 0.00377(12) -0.00118(12)
N1 0.0339(8) 0.0176(7) 0.0173(7) 0.0046(6) 0.0060(6) 0.0061(6)
O1 0.0406(8) 0.0218(7) 0.0193(7) 0.0003(6) 0.0039(6) -0.0024(5)
O2 0.0841(13) 0.0178(7) 0.0275(8) 0.0091(7) 0.0088(8) 0.0072(6)
O3 0.0415(8) 0.0213(7) 0.0147(6) -0.0010(6) 0.0047(6) -0.0001(5)
O4 0.0694(11) 0.0234(7) 0.0189(7) 0.0050(7) 0.0087(7) 0.0074(6)
O5 0.0499(9) 0.0329(8) 0.0251(7) 0.0045(7) 0.0116(7) 0.0074(6)
O6 0.0313(7) 0.0318(8) 0.0205(6) 0.0031(6) 0.0047(6) -0.0004(6)
O7 0.0556(10) 0.0219(7) 0.0323(8) 0.0098(6) 0.0148(7) 0.0131(6)
O8 0.0619(13) 0.0559(14) 0.126(2) 0.0135(11) 0.0115(14) 0.0556(15)

loop_
_atom_type_symbol
_atom_type_description
_atom_type_scat_dispersion_real
_atom_type_scat_dispersion_imag
_atom_type_scat_source
C C 0.0033 0.0016 'International Tables Vol C Tables 4.2.6.8 and 6.1.1.4'
H H 0.0000 0.0000 'International Tables Vol C Tables 4.2.6.8 and 6.1.1.4'
Cu Cu 0.3201 1.2651 'International Tables Vol C Tables 4.2.6.8 and 6.1.1.4'
N N 0.0061 0.0033 'International Tables Vol C Tables 4.2.6.8 and 6.1.1.4'
O O 0.0106 0.0060 'International Tables Vol C Tables 4.2.6.8 and 6.1.1.4'

loop_
_geom_angle_atom_site_label_1
_geom_angle_atom_site_label_2
_geom_angle_atom_site_label_3
_geom_angle_site_symmetry_1
_geom_angle_site_symmetry_3
_geom_angle
_geom_angle_publ_flag
N1 C1 C2 . . 117.47(17) ?
N1 C1 C8 . . 115.55(17) ?
C2 C1 C8 . . 126.97(17) ?
C3 C2 C1 . . 117.87(17) ?
C3 C2 C6 . . 118.09(16) ?
C1 C2 C6 . . 124.00(16) ?
C4 C3 C2 . . 122.71(17) ?
C4 C3 H1 . . 118.6 ?
C2 C3 H1 . . 118.6 ?
C5 C4 C3 . . 118.36(16) ?
C5 C4 C7 . . 123.43(16) ?
C3 C4 C7 . . 118.20(16) ?
N1 C5 C4 . . 117.15(17) ?
N1 C5 C9 . . 115.65(17) ?
C4 C5 C9 . . 127.20(17) ?
O2 C6 O1 . . 126.35(18) ?
O2 C6 C2 . . 116.60(17) ?
O1 C6 C2 . . 117.04(17) ?
O4 C7 O3 . . 127.02(17) ?
O4 C7 C4 . . 117.36(17) ?
O3 C7 C4 . . 115.61(16) ?
C1 C8 H3 . . 109.5 ?
C1 C8 H4 . . 109.5 ?
H3 C8 H4 . . 109.5 ?
C1 C8 H5 . . 109.5 ?
H3 C8 H5 . . 109.5 ?
H4 C8 H5 . . 109.5 ?
C5 C9 H6 . . 109.5 ?
C5 C9 H7 . . 109.5 ?
H6 C9 H7 . . 109.5 ?
C5 C9 H8 . . 109.5 ?
H6 C9 H8 . . 109.5 ?
H7 C9 H8 . . 109.5 ?
O6 Cu1 O6 2_766 . 180.0 yes
O6 Cu1 O3 2_766 . 90.78(7) ?
O6 Cu1 O3 . . 89.22(7) yes
O6 Cu1 O3 2_766 2_766 89.22(7) ?
O6 Cu1 O3 . 2_766 90.78(7) yes
O3 Cu1 O3 . 2_766 180.0000(10) yes
O6 Cu1 O5 2_766 . 93.58(7) ?
O6 Cu1 O5 . . 86.42(7) yes
O3 Cu1 O5 . . 87.26(8) yes
O3 Cu1 O5 2_766 . 92.74(8) ?
O6 Cu1 O5 2_766 2_766 86.42(7) ?
O6 Cu1 O5 . 2_766 93.58(7) yes
O3 Cu1 O5 . 2_766 92.74(8) yes
O3 Cu1 O5 2_766 2_766 87.26(8) ?
O5 Cu1 O5 . 2_766 180.0 ?
C5 N1 C1 . . 126.36(16) ?
C5 N1 H2 . . 116.0(17) ?
C1 N1 H2 . . 117.6(17) ?
C7 O3 Cu1 . . 132.29(13) ?
Cu1 O5 H9 . . 93.0 ?
Cu1 O5 H10 . . 108.6 ?
H9 O5 H10 . . 112.3 ?
Cu1 O6 H11 . . 112.1 ?
Cu1 O6 H12 . . 115.5 ?
H11 O6 H12 . . 108.5 ?
H13 O7 H14 . . 108.6 ?
H15 O8 H16 . . 109.4 ?

loop_
_geom_bond_atom_site_label_1
_geom_bond_atom_site_label_2
_geom_bond_site_symmetry_2
_geom_bond_distance
_geom_bond_publ_flag
C1 N1 . 1.354(3) ?
C1 C2 . 1.391(3) ?
C1 C8 . 1.495(3) ?
C2 C3 . 1.390(3) ?
C2 C6 . 1.521(3) ?
C3 C4 . 1.389(3) ?
C3 H1 . 0.9300 ?
C4 C5 . 1.389(3) ?
C4 C7 . 1.520(3) ?
C5 N1 . 1.351(3) ?
C5 C9 . 1.491(3) ?
C6 O2 . 1.229(3) ?
C6 O1 . 1.253(3) ?
C7 O4 . 1.238(3) ?
C7 O3 . 1.255(2) ?
C8 H3 . 0.9600 ?
C8 H4 . 0.9600 ?
C8 H5 . 0.9600 ?
C9 H6 . 0.9600 ?
C9 H7 . 0.9600 ?
C9 H8 . 0.9600 ?
Cu1 O3 . 1.9540(19) yes
Cu1 O3 2_766 1.9540(19) ?
Cu1 O5 . 2.503(2) yes
Cu1 O5 2_766 2.503(2) ?
Cu1 O6 2_766 1.951(2) ?
Cu1 O6 . 1.951(2) yes
N1 H2 . 0.88(3) ?
O5 H9 . 0.8501 ?
O5 H10 . 0.8500 ?
O6 H11 . 0.8500 ?
O6 H12 . 0.8500 ?
O7 H13 . 0.8500 ?
O7 H14 . 0.8500 ?
O8 H15 . 0.8500 ?
O8 H16 . 0.8500 ?

loop_
_geom_hbond_atom_site_label_D
_geom_hbond_atom_site_label_H
_geom_hbond_atom_site_label_A
_geom_hbond_site_symmetry_A
_geom_hbond_distance_DH
_geom_hbond_distance_HA
_geom_hbond_distance_DA
_geom_hbond_angle_DHA
O8 H16 O4 1_565 0.85 2.05 2.896(3) 172.3
O8 H15 O7 . 0.85 2.11 2.935(4) 162.1
O7 H14 O5 1_455 0.85 1.92 2.735(3) 160.9
O7 H13 O2 2_655 0.85 1.85 2.695(3) 177.5
O6 H12 O1 1_566 0.85 1.85 2.690(3) 172.2
O6 H11 O1 2_655 0.85 1.83 2.673(3) 172.4
O5 H10 O8 . 0.85 1.92 2.765(3) 174.0
O5 H9 O4 2_766 0.85 1.91 2.721(3) 159.1
N1 H2 O7 2_665 0.88(3) 1.84(3) 2.707(3) 167(2)
